data_4087728
loop_
_publ_author_name
'Melen, Rebecca L.'
'Wilkins, Lewis C.'
'Kariuki, Benson M.'
'Wadepohl, Hubert'
'Gade, Lutz H.'
'Hashmi, A. Stephen K.'
'Stephan, Douglas W.'
'Hansmann, Max M.'

_publ_section_title
;
 Diverging Pathways in the Activation of Allenes with Lewis Acids and
 Bases: Addition, 1,2-Carboboration, and Cyclization
;
_journal_issue 16
_journal_name_full Organometallics
_journal_page_first 4127
_journal_paper_doi 10.1021/acs.organomet.5b00546
_journal_volume 34
_journal_year 2015
_chemical_formula_moiety 'C28 H8 B F15 O'
_chemical_formula_sum 'C28 H8 B F15 O'
_chemical_formula_weight 656.15
_space_group_crystal_system monoclinic
_space_group_IT_number 14
_space_group_name_Hall '-P 2ybc'
_space_group_name_H-M_alt 'P 1 21/c 1'
_atom_sites_solution_hydrogens geom
_atom_sites_solution_primary direct
_atom_sites_solution_secondary difmap
_audit_creation_method SHELXL-2013
_cell_angle_alpha 90
_cell_angle_beta 109.641(5)
_cell_angle_gamma 90
_cell_formula_units_Z 4
_cell_length_a 11.1762(5)
_cell_length_b 15.7904(6)
_cell_length_c 14.5984(6)
_cell_measurement_reflns_used 3598
_cell_measurement_temperature 150(2)
_cell_measurement_theta_max 29.484
_cell_measurement_theta_min 3.912
_cell_volume 2426.38(19)
_computing_cell_refinement
;
CrysAlisPro, Agilent Technologies,
Version 1.171.37.35g (release 09-12-2014 CrysAlis171 .NET)
(compiled Dec  9 2014,15:38:47)
;
_computing_data_collection
;
CrysAlisPro, Agilent Technologies,
Version 1.171.37.35g (release 09-12-2014 CrysAlis171 .NET)
(compiled Dec  9 2014,15:38:47)
;
_computing_data_reduction
;
CrysAlisPro, Agilent Technologies,
Version 1.171.37.35g (release 09-12-2014 CrysAlis171 .NET)
(compiled Dec  9 2014,15:38:47)
;
_computing_molecular_graphics 'XSHELL, Mercury'
_computing_publication_material XCIF
_computing_structure_refinement 'SHELXL-2013 (Sheldrick, 2013)'
_computing_structure_solution SHELXS
_diffrn_ambient_temperature 150(2)
_diffrn_measured_fraction_theta_full 0.996
_diffrn_measured_fraction_theta_max 0.845
_diffrn_measurement_device_type 'SuperNova Dual with CCD detector'
_diffrn_measurement_method 'omega scans'
_diffrn_radiation_type MoK\a
_diffrn_radiation_wavelength 0.71073
_diffrn_reflns_av_R_equivalents 0.0287
_diffrn_reflns_av_unetI/netI 0.0454
_diffrn_reflns_Laue_measured_fraction_full 0.996
_diffrn_reflns_Laue_measured_fraction_max 0.845
_diffrn_reflns_limit_h_max 13
_diffrn_reflns_limit_h_min -15
_diffrn_reflns_limit_k_max 18
_diffrn_reflns_limit_k_min -21
_diffrn_reflns_limit_l_max 15
_diffrn_reflns_limit_l_min -19
_diffrn_reflns_number 11576
_diffrn_reflns_point_group_measured_fraction_full 0.996
_diffrn_reflns_point_group_measured_fraction_max 0.845
_diffrn_reflns_theta_full 25.242
_diffrn_reflns_theta_max 29.610
_diffrn_reflns_theta_min 3.812
_diffrn_source 'sealed tube'
_exptl_absorpt_coefficient_mu 0.188
_exptl_absorpt_correction_T_max 0.998
_exptl_absorpt_correction_T_min 0.995
_exptl_absorpt_correction_type gaussian
_exptl_absorpt_process_details
;
CrysAlisPro, Agilent Technologies,
Version 1.171.37.35g (release 09-12-2014 CrysAlis171 .NET)
(compiled Dec  9 2014,15:38:47) Numerical absorption correction 
based on gaussian integration over a multifaceted crystal model
Empirical absorption correction using spherical harmonics,
implemented in SCALE3 ABSPACK scaling algorithm.
;
_exptl_crystal_colour colourless
_exptl_crystal_density_diffrn 1.796
_exptl_crystal_description block
_exptl_crystal_F_000 1296
_exptl_crystal_size_max 0.280
_exptl_crystal_size_mid 0.160
_exptl_crystal_size_min 0.080
_refine_diff_density_max 0.292
_refine_diff_density_min -0.247
_refine_diff_density_rms 0.060
_refine_ls_extinction_method none
_refine_ls_goodness_of_fit_ref 1.046
_refine_ls_hydrogen_treatment constr
_refine_ls_matrix_type full
_refine_ls_number_parameters 406
_refine_ls_number_reflns 5768
_refine_ls_number_restraints 0
_refine_ls_restrained_S_all 1.046
_refine_ls_R_factor_all 0.0861
_refine_ls_R_factor_gt 0.0546
_refine_ls_shift/su_max 0.000
_refine_ls_shift/su_mean 0.000
_refine_ls_structure_factor_coef Fsqd
_refine_ls_weighting_details 'w=1/[\s^2^(Fo^2^)+(0.0549P)^2^+1.6381P] where P=(Fo^2^+2Fc^2^)/3'
_refine_ls_weighting_scheme calc
_refine_ls_wR_factor_gt 0.1245
_refine_ls_wR_factor_ref 0.1439
_reflns_Friedel_coverage 0.000
_reflns_number_gt 3895
_reflns_number_total 5768
_reflns_threshold_expression 'I > 2\s(I)'
_cod_data_source_file cmpd_3a.cif
_cod_data_source_block 3a
_cod_original_cell_volume 2426.40(19)
_cod_original_sg_symbol_H-M 'P 21/c'
_cod_database_code 4087728
_shelx_space_group_comment
;
The symmetry employed for this shelxl refinement is uniquely defined
by the following loop, which should always be used as a source of
symmetry information in preference to the above space-group names.
They are only intended as comments.
;
_shelx_estimated_absorpt_t_min 0.949
_shelx_estimated_absorpt_t_max 0.985
_shelxl_version_number 2013-3

loop_
_space_group_symop_operation_xyz
'x, y, z'
'-x, y+1/2, -z+1/2'
'-x, -y, -z'
'x, -y-1/2, z-1/2'

loop_
_atom_site_label
_atom_site_type_symbol
_atom_site_fract_x
_atom_site_fract_y
_atom_site_fract_z
_atom_site_U_iso_or_equiv
_atom_site_adp_type
_atom_site_occupancy
_atom_site_site_symmetry_order
_atom_site_calc_flag
_atom_site_refinement_flags_posn
_atom_site_refinement_flags_adp
B1 B 0.3678(2) 0.95823(18) 0.1755(2) 0.0297(6) Uani 1 1 d . .
C11 C 0.3617(2) 0.99351(16) 0.27932(18) 0.0323(6) Uani 1 1 d . .
C12 C 0.4447(3) 1.05675(17) 0.3285(2) 0.0388(6) Uani 1 1 d . .
F12 F 0.53039(16) 1.08781(10) 0.29024(12) 0.0485(4) Uani 1 1 d . .
C13 C 0.4468(3) 1.09036(18) 0.4161(2) 0.0492(8) Uani 1 1 d . .
F13 F 0.5326(2) 1.14996(12) 0.46028(14) 0.0711(6) Uani 1 1 d . .
C14 C 0.3623(3) 1.0614(2) 0.4584(2) 0.0540(9) Uani 1 1 d . .
F14 F 0.3631(2) 1.09323(15) 0.54377(13) 0.0804(7) Uani 1 1 d . .
C15 C 0.2787(3) 0.9985(2) 0.4139(2) 0.0474(8) Uani 1 1 d . .
F15 F 0.19683(19) 0.96833(14) 0.45538(13) 0.0677(6) Uani 1 1 d . .
C16 C 0.2794(2) 0.96694(18) 0.32572(19) 0.0374(6) Uani 1 1 d . .
F16 F 0.19245(14) 0.90544(11) 0.28592(12) 0.0460(4) Uani 1 1 d . .
C21 C 0.3390(2) 1.03597(15) 0.09726(17) 0.0292(5) Uani 1 1 d . .
C22 C 0.2152(2) 1.06658(16) 0.06099(18) 0.0327(5) Uani 1 1 d . .
F22 F 0.12505(13) 1.03189(10) 0.09196(11) 0.0413(4) Uani 1 1 d . .
C23 C 0.1772(2) 1.13228(17) -0.00373(18) 0.0363(6) Uani 1 1 d . .
F23 F 0.05557(15) 1.15855(11) -0.03584(11) 0.0486(4) Uani 1 1 d . .
C24 C 0.2656(3) 1.17316(16) -0.03407(18) 0.0363(6) Uani 1 1 d . .
F24 F 0.23202(17) 1.24015(10) -0.09379(12) 0.0501(4) Uani 1 1 d . .
C25 C 0.3892(2) 1.14496(17) -0.00238(18) 0.0345(6) Uani 1 1 d . .
F25 F 0.47502(15) 1.18245(10) -0.03447(11) 0.0445(4) Uani 1 1 d . .
C26 C 0.4232(2) 1.07794(16) 0.06203(18) 0.0310(5) Uani 1 1 d . .
F26 F 0.54666(13) 1.05466(10) 0.08984(11) 0.0395(4) Uani 1 1 d . .
C31 C 0.2441(2) 0.73551(15) 0.20155(18) 0.0308(5) Uani 1 1 d . .
C32 C 0.2406(2) 0.70661(16) 0.29028(18) 0.0337(6) Uani 1 1 d . .
F32 F 0.32528(14) 0.73485(11) 0.37320(11) 0.0460(4) Uani 1 1 d . .
C33 C 0.1475(2) 0.65266(17) 0.2977(2) 0.0374(6) Uani 1 1 d . .
F33 F 0.14428(16) 0.62826(11) 0.38425(12) 0.0525(5) Uani 1 1 d . .
C34 C 0.0540(2) 0.62597(16) 0.2144(2) 0.0385(6) Uani 1 1 d . .
F34 F -0.03941(15) 0.57616(10) 0.22134(13) 0.0499(4) Uani 1 1 d . .
C35 C 0.0564(2) 0.65068(17) 0.1252(2) 0.0390(6) Uani 1 1 d . .
F35 F -0.03360(16) 0.62369(12) 0.04424(13) 0.0575(5) Uani 1 1 d . .
C36 C 0.1504(2) 0.70460(16) 0.11921(19) 0.0345(6) Uani 1 1 d . .
F36 F 0.15094(15) 0.72721(11) 0.03122(11) 0.0457(4) Uani 1 1 d . .
C41 C 0.6844(2) 0.84235(16) 0.26713(17) 0.0289(5) Uani 1 1 d . .
C42 C 0.7637(2) 0.90843(18) 0.2623(2) 0.0458(7) Uani 1 1 d . .
H42 H 0.7293 0.9628 0.2409 0.055 Uiso 1 1 calc R U
C43 C 0.8930(3) 0.8947(2) 0.2889(3) 0.0559(9) Uani 1 1 d . .
H43 H 0.9475 0.9397 0.2851 0.067 Uiso 1 1 calc R U
C44 C 0.9435(2) 0.81602(19) 0.3211(2) 0.0422(7) Uani 1 1 d . .
H44 H 1.0327 0.8073 0.3404 0.051 Uiso 1 1 calc R U
C45 C 0.8658(2) 0.75081(18) 0.32539(19) 0.0364(6) Uani 1 1 d . .
H45 H 0.9009 0.6966 0.3469 0.044 Uiso 1 1 calc R U
C46 C 0.7356(2) 0.76318(16) 0.29850(18) 0.0321(5) Uani 1 1 d . .
H46 H 0.6817 0.7175 0.3016 0.038 Uiso 1 1 calc R U
O47 O 0.51012(14) 0.93050(10) 0.20121(12) 0.0298(4) Uani 1 1 d . .
C48 C 0.5473(2) 0.85793(15) 0.23650(17) 0.0270(5) Uani 1 1 d . .
C49 C 0.4600(2) 0.79463(16) 0.24622(18) 0.0303(5) Uani 1 1 d . .
H49 H 0.4903 0.7483 0.2893 0.036 Uiso 1 1 calc R U
C50 C 0.3349(2) 0.80082(15) 0.19425(17) 0.0290(5) Uani 1 1 d . .
C51 C 0.2870(2) 0.87543(15) 0.12905(18) 0.0299(5) Uani 1 1 d . .
H51A H 0.1962 0.8851 0.1202 0.036 Uiso 1 1 calc R U
H51B H 0.2942 0.8640 0.0644 0.036 Uiso 1 1 calc R U

loop_
_atom_site_aniso_label
_atom_site_aniso_U_11
_atom_site_aniso_U_22
_atom_site_aniso_U_33
_atom_site_aniso_U_23
_atom_site_aniso_U_13
_atom_site_aniso_U_12
B1 0.0178(12) 0.0315(14) 0.0345(15) 0.0023(12) 0.0019(10) 0.0034(10)
C11 0.0240(12) 0.0318(13) 0.0334(13) 0.0021(11) -0.0004(10) 0.0095(10)
C12 0.0367(14) 0.0321(13) 0.0383(14) 0.0012(12) 0.0003(11) 0.0069(11)
F12 0.0443(10) 0.0381(9) 0.0517(10) -0.0022(8) 0.0012(8) -0.0093(7)
C13 0.0553(19) 0.0364(15) 0.0382(16) -0.0063(13) -0.0076(14) 0.0150(13)
F13 0.0842(14) 0.0461(11) 0.0547(11) -0.0185(9) -0.0139(10) 0.0059(10)
C14 0.062(2) 0.061(2) 0.0305(14) -0.0015(15) 0.0047(14) 0.0346(17)
F14 0.0971(16) 0.0972(16) 0.0361(10) -0.0125(10) 0.0082(10) 0.0456(13)
C15 0.0409(16) 0.063(2) 0.0381(15) 0.0105(15) 0.0134(13) 0.0255(15)
F15 0.0607(12) 0.1000(16) 0.0506(11) 0.0148(11) 0.0293(9) 0.0321(11)
C16 0.0291(13) 0.0421(15) 0.0372(14) 0.0034(12) 0.0062(11) 0.0107(11)
F16 0.0300(8) 0.0561(10) 0.0537(10) 0.0011(8) 0.0164(7) -0.0009(7)
C21 0.0280(12) 0.0281(12) 0.0273(12) -0.0024(10) 0.0037(9) 0.0030(9)
C22 0.0264(12) 0.0351(13) 0.0337(13) -0.0017(11) 0.0060(10) 0.0015(10)
F22 0.0262(8) 0.0478(9) 0.0481(9) 0.0099(7) 0.0102(7) 0.0072(6)
C23 0.0315(13) 0.0415(15) 0.0296(13) -0.0026(12) 0.0021(10) 0.0118(11)
F23 0.0358(9) 0.0581(10) 0.0439(9) 0.0089(8) 0.0028(7) 0.0200(7)
C24 0.0443(15) 0.0336(13) 0.0253(12) 0.0028(11) 0.0042(11) 0.0062(11)
F24 0.0600(11) 0.0480(10) 0.0351(9) 0.0127(7) 0.0066(8) 0.0119(8)
C25 0.0388(14) 0.0372(14) 0.0256(12) -0.0030(11) 0.0083(10) -0.0040(11)
F25 0.0456(9) 0.0495(9) 0.0353(8) 0.0055(7) 0.0096(7) -0.0086(7)
C26 0.0256(12) 0.0321(13) 0.0310(12) -0.0048(11) 0.0037(10) 0.0024(10)
F26 0.0257(7) 0.0440(9) 0.0455(9) 0.0041(7) 0.0080(6) 0.0004(6)
C31 0.0213(11) 0.0310(13) 0.0345(13) -0.0027(11) 0.0021(10) 0.0030(9)
C32 0.0247(12) 0.0361(14) 0.0330(13) -0.0026(11) 0.0002(10) 0.0013(10)
F32 0.0349(9) 0.0596(10) 0.0335(8) 0.0014(7) -0.0016(7) -0.0127(7)
C33 0.0312(13) 0.0393(14) 0.0393(14) 0.0043(12) 0.0088(11) 0.0024(11)
F33 0.0472(10) 0.0643(11) 0.0446(10) 0.0083(9) 0.0136(8) -0.0112(8)
C34 0.0249(12) 0.0330(14) 0.0536(17) -0.0022(13) 0.0080(11) -0.0036(10)
F34 0.0346(9) 0.0467(9) 0.0664(11) -0.0013(8) 0.0144(8) -0.0147(7)
C35 0.0265(13) 0.0382(14) 0.0428(15) -0.0098(13) -0.0009(11) -0.0061(11)
F35 0.0441(10) 0.0644(12) 0.0493(10) -0.0096(9) -0.0036(8) -0.0256(8)
C36 0.0312(13) 0.0321(13) 0.0352(14) -0.0015(11) 0.0045(10) 0.0001(10)
F36 0.0444(9) 0.0527(10) 0.0324(8) -0.0043(7) 0.0030(7) -0.0131(7)
C41 0.0214(11) 0.0354(13) 0.0265(12) -0.0023(11) 0.0034(9) 0.0011(10)
C42 0.0258(13) 0.0347(14) 0.071(2) 0.0033(14) 0.0086(13) 0.0024(11)
C43 0.0252(14) 0.0433(16) 0.093(3) 0.0032(17) 0.0119(15) -0.0034(12)
C44 0.0213(12) 0.0508(17) 0.0503(16) 0.0027(14) 0.0063(11) 0.0050(11)
C45 0.0273(13) 0.0443(15) 0.0357(14) 0.0102(12) 0.0080(11) 0.0097(11)
C46 0.0247(12) 0.0363(13) 0.0340(13) 0.0063(11) 0.0083(10) 0.0039(10)
O47 0.0206(8) 0.0287(9) 0.0364(9) 0.0000(7) 0.0046(7) 0.0019(6)
C48 0.0238(11) 0.0286(12) 0.0255(11) -0.0034(10) 0.0040(9) 0.0013(9)
C49 0.0238(12) 0.0313(13) 0.0317(13) 0.0039(11) 0.0040(10) 0.0030(9)
C50 0.0227(11) 0.0302(12) 0.0304(12) -0.0033(10) 0.0042(9) -0.0002(9)
C51 0.0205(11) 0.0322(13) 0.0321(12) -0.0015(11) 0.0023(9) 0.0012(9)

loop_
_atom_type_symbol
_atom_type_description
_atom_type_scat_dispersion_real
_atom_type_scat_dispersion_imag
_atom_type_scat_source
C C 0.0033 0.0016 'International Tables Vol C Tables 4.2.6.8 and 6.1.1.4'
H H 0.0000 0.0000 'International Tables Vol C Tables 4.2.6.8 and 6.1.1.4'
B B 0.0013 0.0007 'International Tables Vol C Tables 4.2.6.8 and 6.1.1.4'
O O 0.0106 0.0060 'International Tables Vol C Tables 4.2.6.8 and 6.1.1.4'
F F 0.0171 0.0103 'International Tables Vol C Tables 4.2.6.8 and 6.1.1.4'

loop_
_geom_angle_atom_site_label_1
_geom_angle_atom_site_label_2
_geom_angle_atom_site_label_3
_geom_angle
O47 B1 C51 104.79(19)
O47 B1 C21 108.83(19)
C51 B1 C21 111.5(2)
O47 B1 C11 103.14(18)
C51 B1 C11 118.4(2)
C21 B1 C11 109.4(2)
C16 C11 C12 113.9(2)
C16 C11 B1 126.4(2)
C12 C11 B1 119.7(2)
F12 C12 C13 116.7(3)
F12 C12 C11 119.4(2)
C13 C12 C11 123.9(3)
F13 C13 C14 120.4(3)
F13 C13 C12 120.2(3)
C14 C13 C12 119.4(3)
F14 C14 C15 120.2(3)
F14 C14 C13 120.2(3)
C15 C14 C13 119.5(3)
F15 C15 C14 120.2(3)
F15 C15 C16 120.6(3)
C14 C15 C16 119.1(3)
F16 C16 C11 120.5(2)
F16 C16 C15 115.4(3)
C11 C16 C15 124.2(3)
C26 C21 C22 113.9(2)
C26 C21 B1 128.4(2)
C22 C21 B1 117.6(2)
F22 C22 C23 116.4(2)
F22 C22 C21 119.3(2)
C23 C22 C21 124.2(2)
F23 C23 C22 121.0(2)
F23 C23 C24 119.7(2)
C22 C23 C24 119.3(2)
F24 C24 C23 120.4(2)
F24 C24 C25 120.2(2)
C23 C24 C25 119.3(2)
F25 C25 C24 119.7(2)
F25 C25 C26 120.8(2)
C24 C25 C26 119.5(2)
F26 C26 C25 115.6(2)
F26 C26 C21 120.7(2)
C25 C26 C21 123.7(2)
C32 C31 C36 116.2(2)
C32 C31 C50 122.3(2)
C36 C31 C50 121.3(2)
F32 C32 C33 117.3(2)
F32 C32 C31 120.2(2)
C33 C32 C31 122.5(2)
F33 C33 C34 119.6(2)
F33 C33 C32 121.0(2)
C34 C33 C32 119.3(2)
F34 C34 C35 120.4(2)
F34 C34 C33 119.5(3)
C35 C34 C33 120.1(2)
F35 C35 C34 120.0(2)
F35 C35 C36 120.3(3)
C34 C35 C36 119.7(2)
F36 C36 C35 118.4(2)
F36 C36 C31 119.4(2)
C35 C36 C31 122.1(2)
C42 C41 C46 119.7(2)
C42 C41 C48 118.6(2)
C46 C41 C48 121.7(2)
C43 C42 C41 119.6(3)
C43 C42 H42 120.2
C41 C42 H42 120.2
C44 C43 C42 120.4(3)
C44 C43 H43 119.8
C42 C43 H43 119.8
C45 C44 C43 120.1(2)
C45 C44 H44 119.9
C43 C44 H44 119.9
C44 C45 C46 120.3(2)
C44 C45 H45 119.8
C46 C45 H45 119.8
C41 C46 C45 119.8(2)
C41 C46 H46 120.1
C45 C46 H46 120.1
C48 O47 B1 121.14(19)
O47 C48 C49 121.9(2)
O47 C48 C41 116.2(2)
C49 C48 C41 121.9(2)
C50 C49 C48 120.2(2)
C50 C49 H49 119.9
C48 C49 H49 119.9
C49 C50 C31 121.0(2)
C49 C50 C51 119.7(2)
C31 C50 C51 119.2(2)
C50 C51 B1 110.04(19)
C50 C51 H51A 109.7
B1 C51 H51A 109.7
C50 C51 H51B 109.7
B1 C51 H51B 109.7
H51A C51 H51B 108.2

loop_
_geom_bond_atom_site_label_1
_geom_bond_atom_site_label_2
_geom_bond_distance
B1 O47 1.569(3)
B1 C51 1.604(4)
B1 C21 1.633(4)
B1 C11 1.638(4)
C11 C16 1.378(4)
C11 C12 1.388(4)
C12 F12 1.352(3)
C12 C13 1.377(4)
C13 F13 1.343(4)
C13 C14 1.370(5)
C14 F14 1.341(3)
C14 C15 1.368(5)
C15 F15 1.343(4)
C15 C16 1.383(4)
C16 F16 1.358(3)
C21 C26 1.383(3)
C21 C22 1.392(3)
C22 F22 1.351(3)
C22 C23 1.371(4)
C23 F23 1.346(3)
C23 C24 1.372(4)
C24 F24 1.342(3)
C24 C25 1.375(4)
C25 F25 1.339(3)
C25 C26 1.381(4)
C26 F26 1.352(3)
C31 C32 1.386(4)
C31 C36 1.391(3)
C31 C50 1.476(3)
C32 F32 1.338(3)
C32 C33 1.377(4)
C33 F33 1.333(3)
C33 C34 1.377(4)
C34 F34 1.338(3)
C34 C35 1.369(4)
C35 F35 1.338(3)
C35 C36 1.377(4)
C36 F36 1.335(3)
C41 C42 1.386(4)
C41 C46 1.387(3)
C41 C48 1.465(3)
C42 C43 1.382(4)
C42 H42 0.9500
C43 C44 1.380(4)
C43 H43 0.9500
C44 C45 1.362(4)
C44 H44 0.9500
C45 C46 1.387(3)
C45 H45 0.9500
C46 H46 0.9500
O47 C48 1.268(3)
C48 C49 1.436(3)
C49 C50 1.352(3)
C49 H49 0.9500
C50 C51 1.496(3)
C51 H51A 0.9900
C51 H51B 0.9900
